data_7223954
loop_
_publ_author_name
'Zirakzadeh, Afrooz -'
'Karl, Kirchner'
'Roller, Alexander'
'St\"oger, Berthold'
'Carvalho, Maria de Deus'
'Ferreira, Liliana'

_publ_section_title
;
 Synthesis, coordination behavior and structural features of chiral
 iron(II) PNP diferrocene complexes
;
_journal_name_full 'RSC Adv.'
_journal_paper_doi 10.1039/C5RA26493F
_journal_year 2016
_chemical_absolute_configuration ad
_chemical_formula_moiety 'C46 H39 Fe2 N P2'
_chemical_formula_sum 'C46 H39 Fe2 N P2'
_chemical_formula_weight 779.42
_chemical_name_common (SFc,SFc)-11a
_chemical_name_systematic
;
 ?
;
_space_group_crystal_system orthorhombic
_space_group_IT_number 19
_space_group_name_Hall 'P 2ac 2ab'
_space_group_name_H-M_alt 'P 21 21 21'
_symmetry_space_group_name_Hall 'P 2ac 2ab'
_symmetry_space_group_name_H-M 'P 21 21 21'
_atom_sites_solution_hydrogens geom
_audit_creation_date 2015-11-06
_audit_creation_method
;
Olex2 1.2
(compiled 2015.09.30 svn.r3233 for OlexSys, GUI svn.r5103)
;
_audit_update_record
;
2015-11-06 deposited with the CCDC.
2016-01-18 downloaded from the CCDC.
;
_cell_angle_alpha 90
_cell_angle_beta 90
_cell_angle_gamma 90
_cell_formula_units_Z 4
_cell_length_a 7.9187(11)
_cell_length_b 16.357(2)
_cell_length_c 28.737(4)
_cell_measurement_reflns_used 1134
_cell_measurement_temperature 100.0
_cell_measurement_theta_max 21.875
_cell_measurement_theta_min 2.493
_cell_volume 3722.2(9)
_computing_cell_refinement 'SAINT v7.68A (Bruker, 2009)'
_computing_data_collection 'APEX2 v2011.2-0'
_computing_data_reduction 'SAINT v7.68A (Bruker, 2009)'
_computing_molecular_graphics 'Olex2 (Dolomanov et al., 2009)'
_computing_publication_material 'Olex2 (Dolomanov et al., 2009)'
_computing_structure_refinement 'XL (Sheldrick, 2008)'
_computing_structure_solution 'ShelXS (Sheldrick, 2008)'
_diffrn_ambient_temperature 100.0
_diffrn_measured_fraction_theta_full 0.999
_diffrn_measured_fraction_theta_max 0.998
_diffrn_measurement_device_type 'Bruker X8 APEX II'
_diffrn_measurement_method '\f and \w scans'
_diffrn_radiation_type MoK\a
_diffrn_radiation_wavelength 0.71073
_diffrn_reflns_av_R_equivalents 0.1033
_diffrn_reflns_av_unetI/netI 0.1773
_diffrn_reflns_laue_measured_fraction_full 0.999
_diffrn_reflns_laue_measured_fraction_max 0.998
_diffrn_reflns_limit_h_max 9
_diffrn_reflns_limit_h_min -7
_diffrn_reflns_limit_k_max 18
_diffrn_reflns_limit_k_min -19
_diffrn_reflns_limit_l_max 34
_diffrn_reflns_limit_l_min -24
_diffrn_reflns_number 13611
_diffrn_reflns_point_group_measured_fraction_full 0.998
_diffrn_reflns_point_group_measured_fraction_max 0.997
_diffrn_reflns_theta_full 25.242
_diffrn_reflns_theta_max 25.342
_diffrn_reflns_theta_min 2.464
_diffrn_source 'INCOATEC microfocus sealed tube'
_diffrn_standards_number 0
_exptl_absorpt_coefficient_mu 0.900
_exptl_absorpt_correction_T_max 0.7452
_exptl_absorpt_correction_T_min 0.5175
_exptl_absorpt_correction_type multi-scan
_exptl_absorpt_process_details
;
SADABS-2008/1 (Bruker,2008) was used for absorption correction.
wR2(int) was 0.2041 before and 0.0472 after correction.
The Ratio of minimum to maximum transmission is 0.6944.
The \l/2 correction factor is 0.0015.
;
_exptl_crystal_colour 'clear red'
_exptl_crystal_colour_lustre clear
_exptl_crystal_colour_primary red
_exptl_crystal_density_diffrn 1.391
_exptl_crystal_description block
_exptl_crystal_F_000 1616
_exptl_crystal_size_max 0.455
_exptl_crystal_size_mid 0.169
_exptl_crystal_size_min 0.076
_refine_diff_density_max 0.430
_refine_diff_density_min -0.496
_refine_diff_density_rms 0.103
_refine_ls_abs_structure_details
;
 Flack x determined using 1248 quotients [(I+)-(I-)]/[(I+)+(I-)]
 (Parsons and Flack (2004), Acta Cryst. A60, s61).
;
_refine_ls_abs_structure_Flack 0.00(3)
_refine_ls_extinction_method none
_refine_ls_goodness_of_fit_ref 0.987
_refine_ls_hydrogen_treatment constr
_refine_ls_matrix_type full
_refine_ls_number_parameters 418
_refine_ls_number_reflns 6795
_refine_ls_number_restraints 0
_refine_ls_restrained_S_all 0.987
_refine_ls_R_factor_all 0.1312
_refine_ls_R_factor_gt 0.0673
_refine_ls_shift/su_max 0.000
_refine_ls_shift/su_mean 0.000
_refine_ls_structure_factor_coef Fsqd
_refine_ls_weighting_details 'w=1/[\s^2^(Fo^2^)+(0.0388P)^2^] where P=(Fo^2^+2Fc^2^)/3'
_refine_ls_weighting_scheme calc
_refine_ls_wR_factor_gt 0.1082
_refine_ls_wR_factor_ref 0.1326
_reflns_Friedel_coverage 0.762
_reflns_friedel_fraction_full 0.997
_reflns_friedel_fraction_max 0.995
_reflns_number_gt 4315
_reflns_number_total 6795
_reflns_threshold_expression 'I > 2\s(I)'
_cod_data_source_file c5ra26493f2.cif
_cod_data_source_block afzi786_p212121
_cod_database_code 7223954
_shelxl_version_number 2013-3
_shelx_space_group_comment
;
The symmetry employed for this shelxl refinement is uniquely defined
by the following loop, which should always be used as a source of
symmetry information in preference to the above space-group names.
They are only intended as comments.
;
_shelx_estimated_absorpt_t_max 0.935
_shelx_estimated_absorpt_t_min 0.685

loop_
_space_group_symop_operation_xyz
'x, y, z'
'-x+1/2, -y, z+1/2'
'-x, y+1/2, -z+1/2'
'x+1/2, -y+1/2, -z'

loop_
_atom_site_label
_atom_site_type_symbol
_atom_site_fract_x
_atom_site_fract_y
_atom_site_fract_z
_atom_site_U_iso_or_equiv
_atom_site_adp_type
_atom_site_occupancy
_atom_site_site_symmetry_order
_atom_site_calc_flag
_atom_site_refinement_flags_posn
_atom_site_refinement_flags_adp
Fe3 Fe 0.91572(18) 0.92288(8) 0.44757(5) 0.0160(3) Uani 1 1 d . .
Fe2 Fe 0.72331(17) 0.49043(7) 0.34385(4) 0.0159(3) Uani 1 1 d . .
P1B P 0.7070(3) 0.84509(14) 0.35482(8) 0.0175(6) Uani 1 1 d . .
P1A P 1.0865(3) 0.42480(15) 0.40213(8) 0.0154(6) Uani 1 1 d . U
N1 N 0.8065(10) 0.6643(5) 0.4289(3) 0.029(2) Uani 1 1 d . .
C1B C 0.9097(15) 0.7324(5) 0.4362(4) 0.035(3) Uani 1 1 d . .
H1BA H 0.9769 0.7421 0.4077 0.041 Uiso 1 1 calc R .
H1BB H 0.9897 0.7197 0.4617 0.041 Uiso 1 1 calc R .
C1A C 0.8796(13) 0.5959(5) 0.4190(3) 0.017(2) Uani 1 1 d . .
H1A H 0.9994 0.5941 0.4177 0.021 Uiso 1 1 calc R .
C2B C 0.8183(12) 0.8085(5) 0.4481(3) 0.0179(10) Uani 1 1 d . .
C2A C 0.7848(13) 0.5218(5) 0.4097(3) 0.014(2) Uani 1 1 d . .
C3B C 0.7192(13) 0.8612(5) 0.4177(3) 0.0179(10) Uani 1 1 d . .
C3A C 0.8603(11) 0.4447(5) 0.3978(3) 0.012(2) Uani 1 1 d . .
C4B C 0.6586(11) 0.9267(6) 0.4449(3) 0.0179(10) Uani 1 1 d . .
H4B H 0.5915 0.9708 0.4339 0.022 Uiso 1 1 calc R .
C4A C 0.7270(13) 0.3897(5) 0.3859(3) 0.020(2) Uani 1 1 d . .
H4A H 0.7397 0.3344 0.3764 0.024 Uiso 1 1 calc R .
C5B C 0.7136(12) 0.9164(5) 0.4913(3) 0.0179(10) Uani 1 1 d . .
H5B H 0.6900 0.9524 0.5164 0.022 Uiso 1 1 calc R .
C5A C 0.5712(13) 0.4326(6) 0.3910(3) 0.019(2) Uani 1 1 d . .
H5A H 0.4623 0.4104 0.3853 0.023 Uiso 1 1 calc R .
C6B C 0.8090(12) 0.8440(5) 0.4943(3) 0.0179(10) Uani 1 1 d . .
H6B H 0.8586 0.8222 0.5217 0.022 Uiso 1 1 calc R .
C6A C 0.6043(12) 0.5128(6) 0.4057(3) 0.018(2) Uani 1 1 d . .
H6A H 0.5224 0.5537 0.4120 0.022 Uiso 1 1 calc R .
C8B C 1.0687(13) 0.9682(7) 0.3963(4) 0.032(3) Uani 1 1 d . .
H8B H 1.0534 0.9615 0.3638 0.038 Uiso 1 1 calc R .
C7A C 0.8845(14) 0.5276(6) 0.2923(3) 0.026(3) Uani 1 1 d . .
H7A H 1.0041 0.5297 0.2945 0.032 Uiso 1 1 calc R .
C9B C 1.0043(13) 1.0324(6) 0.4231(4) 0.032(3) Uani 1 1 d . .
H9B H 0.9374 1.0764 0.4119 0.038 Uiso 1 1 calc R .
C8A C 0.7889(14) 0.4606(6) 0.2767(3) 0.027(3) Uani 1 1 d . .
H8A H 0.8323 0.4097 0.2662 0.033 Uiso 1 1 calc R .
C10B C 1.0551(14) 1.0208(6) 0.4693(4) 0.034(3) Uani 1 1 d . .
H10B H 1.0294 1.0556 0.4948 0.041 Uiso 1 1 calc R .
C9A C 0.6145(13) 0.4826(7) 0.2797(3) 0.034(3) Uani 1 1 d . .
H9A H 0.5217 0.4486 0.2716 0.040 Uiso 1 1 calc R .
C11B C 1.1525(13) 0.9472(6) 0.4713(3) 0.027(3) Uani 1 1 d . .
H11B H 1.2025 0.9246 0.4985 0.033 Uiso 1 1 calc R .
C10A C 0.6033(15) 0.5645(6) 0.2968(3) 0.030(3) Uani 1 1 d . .
H10A H 0.5030 0.5949 0.3023 0.036 Uiso 1 1 calc R .
C7B C 1.1614(12) 0.9142(7) 0.4260(4) 0.032(3) Uani 1 1 d . .
H7B H 1.2180 0.8655 0.4170 0.038 Uiso 1 1 calc R .
C11A C 0.7719(15) 0.5913(6) 0.3040(3) 0.025(3) Uani 1 1 d . .
H11A H 0.8039 0.6439 0.3149 0.030 Uiso 1 1 calc R .
C12B C 0.6566(12) 0.9489(5) 0.3340(3) 0.0175(12) Uani 1 1 d . .
C12A C 1.1134(12) 0.3398(5) 0.3615(3) 0.0175(12) Uani 1 1 d . .
C13B C 0.7744(14) 0.9875(6) 0.3049(3) 0.020(2) Uani 1 1 d . .
H13B H 0.8733 0.9593 0.2953 0.024 Uiso 1 1 calc R .
C13A C 1.1785(13) 0.3579(6) 0.3179(3) 0.024(3) Uani 1 1 d . .
H13A H 1.2134 0.4121 0.3111 0.029 Uiso 1 1 calc R .
C14B C 0.7456(14) 1.0673(6) 0.2902(3) 0.029(3) Uani 1 1 d . .
H14B H 0.8250 1.0933 0.2703 0.035 Uiso 1 1 calc R .
C14A C 1.1933(14) 0.2976(7) 0.2842(3) 0.031(3) Uani 1 1 d . .
H14A H 1.2356 0.3111 0.2542 0.037 Uiso 1 1 calc R .
C15B C 0.6044(15) 1.1087(6) 0.3041(3) 0.030(3) Uani 1 1 d . .
H15B H 0.5880 1.1638 0.2945 0.037 Uiso 1 1 calc R .
C15A C 1.1470(13) 0.2181(7) 0.2939(3) 0.033(3) Uani 1 1 d . .
H15A H 1.1591 0.1767 0.2710 0.039 Uiso 1 1 calc R .
C16B C 0.4840(13) 1.0705(7) 0.3322(3) 0.027(3) Uani 1 1 d . .
H16B H 0.3854 1.0990 0.3417 0.032 Uiso 1 1 calc R .
C16A C 1.0829(14) 0.1992(6) 0.3373(3) 0.030(3) Uani 1 1 d . .
H16A H 1.0501 0.1445 0.3440 0.036 Uiso 1 1 calc R .
C17B C 0.5108(12) 0.9901(6) 0.3461(3) 0.026(2) Uani 1 1 d . .
H17B H 0.4275 0.9631 0.3642 0.031 Uiso 1 1 calc R .
C17A C 1.0656(13) 0.2591(5) 0.3716(3) 0.019(2) Uani 1 1 d . .
H17A H 1.0221 0.2454 0.4014 0.023 Uiso 1 1 calc R .
C18B C 0.5019(12) 0.7933(5) 0.3479(3) 0.0175(12) Uani 1 1 d . .
C18A C 1.0933(13) 0.3771(5) 0.4600(3) 0.0175(12) Uani 1 1 d . U
C19B C 0.4506(12) 0.7341(5) 0.3795(3) 0.016(2) Uani 1 1 d . .
H19B H 0.5157 0.7252 0.4068 0.020 Uiso 1 1 calc R .
C19A C 1.2300(14) 0.3265(5) 0.4724(3) 0.022(2) Uani 1 1 d . .
H19A H 1.3130 0.3122 0.4500 0.026 Uiso 1 1 calc R .
C20B C 0.3044(13) 0.6872(6) 0.3720(3) 0.027(3) Uani 1 1 d . .
H20B H 0.2713 0.6466 0.3938 0.032 Uiso 1 1 calc R .
C20A C 1.2423(16) 0.2981(6) 0.5173(3) 0.034(3) Uani 1 1 d . .
H20A H 1.3363 0.2651 0.5255 0.040 Uiso 1 1 calc R .
C21B C 0.2108(15) 0.7010(6) 0.3329(4) 0.032(3) Uani 1 1 d . .
H21B H 0.1115 0.6698 0.3277 0.039 Uiso 1 1 calc R .
C21A C 1.1225(15) 0.3159(6) 0.5508(4) 0.035(3) Uani 1 1 d . .
H21A H 1.1319 0.2941 0.5814 0.042 Uiso 1 1 calc R .
C22B C 0.2578(15) 0.7593(7) 0.3010(4) 0.040(3) Uani 1 1 d . .
H22B H 0.1910 0.7693 0.2741 0.048 Uiso 1 1 calc R .
C22A C 0.9891(13) 0.3659(5) 0.5389(3) 0.020(2) Uani 1 1 d . .
H22A H 0.9079 0.3803 0.5619 0.024 Uiso 1 1 calc R .
C23B C 0.4053(15) 0.8032(7) 0.3089(4) 0.036(3) Uani 1 1 d . .
H23B H 0.4406 0.8419 0.2862 0.043 Uiso 1 1 calc R .
C23A C 0.9718(12) 0.3956(5) 0.4936(3) 0.018(2) Uani 1 1 d . .
H23A H 0.8772 0.4284 0.4856 0.021 Uiso 1 1 calc R .

loop_
_atom_site_aniso_label
_atom_site_aniso_U_11
_atom_site_aniso_U_22
_atom_site_aniso_U_33
_atom_site_aniso_U_23
_atom_site_aniso_U_13
_atom_site_aniso_U_12
Fe3 0.0163(8) 0.0160(7) 0.0158(7) -0.0008(6) -0.0025(7) -0.0008(7)
Fe2 0.0142(8) 0.0186(7) 0.0150(7) -0.0003(6) -0.0011(7) -0.0009(7)
P1B 0.0155(14) 0.0242(14) 0.0128(13) -0.0004(10) -0.0043(13) -0.0028(13)
P1A 0.0135(14) 0.0132(12) 0.0196(13) -0.0009(11) 0.0020(13) 0.0019(13)
N1 0.018(5) 0.019(4) 0.049(6) -0.009(4) -0.014(5) 0.000(5)
C1B 0.040(7) 0.015(5) 0.048(8) -0.008(5) -0.022(7) 0.013(6)
C1A 0.020(6) 0.013(5) 0.019(5) 0.001(4) 0.002(5) 0.002(5)
C2B 0.019(3) 0.015(2) 0.020(2) 0.0006(19) 0.001(2) 0.004(2)
C2A 0.019(6) 0.012(5) 0.010(4) 0.000(4) 0.003(5) 0.007(5)
C3B 0.019(3) 0.015(2) 0.020(2) 0.0006(19) 0.001(2) 0.004(2)
C3A 0.011(5) 0.010(5) 0.014(5) -0.001(4) 0.000(4) -0.001(4)
C4B 0.019(3) 0.015(2) 0.020(2) 0.0006(19) 0.001(2) 0.004(2)
C4A 0.025(6) 0.017(5) 0.019(5) -0.004(4) 0.008(5) -0.010(5)
C5B 0.019(3) 0.015(2) 0.020(2) 0.0006(19) 0.001(2) 0.004(2)
C5A 0.010(5) 0.018(5) 0.029(6) 0.005(5) -0.007(5) -0.004(5)
C6B 0.019(3) 0.015(2) 0.020(2) 0.0006(19) 0.001(2) 0.004(2)
C6A 0.016(6) 0.024(6) 0.015(5) 0.002(4) 0.007(5) 0.008(5)
C8B 0.022(7) 0.053(7) 0.021(6) 0.011(5) -0.002(6) -0.020(6)
C7A 0.030(7) 0.037(7) 0.012(5) 0.005(5) -0.001(5) 0.001(6)
C9B 0.024(7) 0.024(6) 0.046(8) 0.008(5) 0.005(6) -0.008(5)
C8A 0.031(7) 0.036(6) 0.014(5) -0.012(5) 0.007(6) 0.004(6)
C10B 0.033(7) 0.032(7) 0.036(7) -0.011(5) -0.007(6) -0.018(6)
C9A 0.023(7) 0.059(8) 0.018(6) -0.015(6) -0.007(6) -0.006(6)
C11B 0.029(7) 0.037(7) 0.016(6) -0.004(5) -0.005(5) -0.002(6)
C10A 0.038(8) 0.031(7) 0.021(6) 0.005(5) 0.007(6) 0.015(6)
C7B 0.012(6) 0.046(7) 0.038(7) -0.004(6) 0.009(5) 0.001(6)
C11A 0.032(7) 0.023(6) 0.021(5) 0.007(4) 0.008(6) 0.004(6)
C12B 0.017(3) 0.018(3) 0.018(3) -0.006(2) -0.001(2) -0.001(2)
C12A 0.017(3) 0.018(3) 0.018(3) -0.006(2) -0.001(2) -0.001(2)
C13B 0.023(6) 0.028(5) 0.010(4) 0.002(4) 0.007(5) -0.012(6)
C13A 0.022(7) 0.022(6) 0.028(6) 0.007(5) 0.011(5) 0.005(5)
C14B 0.031(8) 0.033(6) 0.024(5) 0.003(5) -0.009(5) -0.012(6)
C14A 0.031(7) 0.044(7) 0.017(6) -0.004(5) 0.003(6) 0.002(6)
C15B 0.042(8) 0.028(6) 0.022(6) 0.012(5) -0.015(6) -0.006(6)
C15A 0.037(8) 0.042(7) 0.020(6) -0.009(5) 0.011(6) 0.015(6)
C16B 0.021(6) 0.038(7) 0.022(6) 0.003(5) -0.007(5) 0.004(6)
C16A 0.044(7) 0.015(5) 0.031(6) -0.006(5) 0.004(6) -0.006(6)
C17B 0.021(6) 0.028(6) 0.029(6) 0.005(5) -0.008(5) -0.002(5)
C17A 0.020(6) 0.021(5) 0.016(5) 0.000(4) 0.006(5) 0.002(5)
C18B 0.017(3) 0.018(3) 0.018(3) -0.006(2) -0.001(2) -0.001(2)
C18A 0.017(3) 0.018(3) 0.018(3) -0.006(2) -0.001(2) -0.001(2)
C19B 0.014(6) 0.021(5) 0.014(5) 0.004(4) 0.004(5) 0.005(5)
C19A 0.024(6) 0.030(6) 0.011(5) -0.001(4) -0.005(5) 0.010(6)
C20B 0.018(6) 0.026(6) 0.037(7) 0.006(5) -0.003(6) -0.001(5)
C20A 0.047(9) 0.023(6) 0.031(6) -0.003(5) -0.019(7) 0.014(6)
C21B 0.019(6) 0.032(6) 0.046(7) -0.004(5) -0.010(6) -0.014(6)
C21A 0.056(9) 0.023(6) 0.027(6) 0.001(5) -0.006(7) 0.001(6)
C22B 0.031(8) 0.056(8) 0.034(7) 0.005(6) -0.024(6) -0.013(7)
C22A 0.023(6) 0.012(5) 0.026(6) -0.006(4) -0.001(5) -0.004(5)
C23B 0.033(8) 0.036(7) 0.038(7) 0.016(5) -0.006(7) -0.015(6)
C23A 0.022(6) 0.012(5) 0.020(5) -0.001(4) -0.004(5) -0.001(5)

loop_
_atom_type_symbol
_atom_type_description
_atom_type_scat_dispersion_real
_atom_type_scat_dispersion_imag
_atom_type_scat_source
C C 0.0033 0.0016 'International Tables Vol C Tables 4.2.6.8 and 6.1.1.4'
H H 0.0000 0.0000 'International Tables Vol C Tables 4.2.6.8 and 6.1.1.4'
Fe Fe 0.3463 0.8444 'International Tables Vol C Tables 4.2.6.8 and 6.1.1.4'
N N 0.0061 0.0033 'International Tables Vol C Tables 4.2.6.8 and 6.1.1.4'
P P 0.1023 0.0942 'International Tables Vol C Tables 4.2.6.8 and 6.1.1.4'

loop_
_geom_angle_atom_site_label_1
_geom_angle_atom_site_label_2
_geom_angle_atom_site_label_3
_geom_angle
C2B Fe3 C3B 41.9(3)
C2B Fe3 C4B 69.4(4)
C2B Fe3 C5B 69.4(4)
C2B Fe3 C6B 41.8(3)
C2B Fe3 C8B 124.5(4)
C2B Fe3 C9B 160.3(4)
C2B Fe3 C10B 158.2(4)
C2B Fe3 C11B 122.0(4)
C2B Fe3 C7B 107.5(4)
C3B Fe3 C8B 109.1(4)
C3B Fe3 C9B 123.2(4)
C3B Fe3 C7B 124.2(4)
C4B Fe3 C3B 40.5(4)
C4B Fe3 C6B 68.3(4)
C4B Fe3 C8B 123.6(4)
C4B Fe3 C9B 107.6(4)
C4B Fe3 C10B 121.8(4)
C4B Fe3 C7B 160.1(4)
C5B Fe3 C3B 68.6(4)
C5B Fe3 C4B 40.5(3)
C5B Fe3 C6B 40.3(3)
C5B Fe3 C8B 158.1(4)
C5B Fe3 C9B 121.7(4)
C5B Fe3 C10B 106.1(4)
C5B Fe3 C7B 158.4(4)
C6B Fe3 C3B 69.5(4)
C6B Fe3 C8B 161.1(4)
C6B Fe3 C9B 156.8(4)
C6B Fe3 C7B 123.2(4)
C8B Fe3 C9B 39.9(4)
C8B Fe3 C7B 40.9(4)
C10B Fe3 C3B 158.0(4)
C10B Fe3 C6B 121.2(4)
C10B Fe3 C8B 67.4(4)
C10B Fe3 C9B 40.0(4)
C10B Fe3 C7B 68.5(5)
C11B Fe3 C3B 159.9(4)
C11B Fe3 C4B 157.9(4)
C11B Fe3 C5B 121.8(4)
C11B Fe3 C6B 106.5(4)
C11B Fe3 C8B 68.0(4)
C11B Fe3 C9B 68.2(4)
C11B Fe3 C10B 41.1(4)
C11B Fe3 C7B 40.5(4)
C7B Fe3 C9B 68.4(4)
C2A Fe2 C3A 41.5(3)
C2A Fe2 C4A 69.4(3)
C2A Fe2 C5A 68.8(4)
C2A Fe2 C6A 41.5(4)
C2A Fe2 C7A 116.9(4)
C2A Fe2 C8A 151.4(4)
C2A Fe2 C9A 164.7(4)
C2A Fe2 C10A 125.4(4)
C2A Fe2 C11A 105.9(4)
C3A Fe2 C4A 41.0(3)
C3A Fe2 C5A 68.8(3)
C3A Fe2 C6A 69.5(4)
C3A Fe2 C7A 109.2(4)
C3A Fe2 C8A 119.5(4)
C3A Fe2 C9A 153.0(4)
C3A Fe2 C10A 165.3(4)
C3A Fe2 C11A 128.6(4)
C4A Fe2 C5A 40.8(4)
C4A Fe2 C6A 68.7(4)
C4A Fe2 C7A 131.2(4)
C4A Fe2 C8A 111.1(4)
C4A Fe2 C10A 150.9(4)
C4A Fe2 C11A 168.3(5)
C5A Fe2 C6A 40.1(3)
C5A Fe2 C7A 169.7(4)
C5A Fe2 C8A 131.3(4)
C5A Fe2 C10A 115.9(4)
C5A Fe2 C11A 148.8(4)
C6A Fe2 C7A 149.7(4)
C6A Fe2 C8A 167.0(4)
C6A Fe2 C10A 104.7(4)
C7A Fe2 C8A 40.0(4)
C7A Fe2 C10A 68.7(4)
C9A Fe2 C4A 119.4(4)
C9A Fe2 C5A 108.7(4)
C9A Fe2 C6A 127.1(4)
C9A Fe2 C7A 68.1(4)
C9A Fe2 C8A 40.9(4)
C9A Fe2 C10A 40.9(4)
C9A Fe2 C11A 67.9(4)
C10A Fe2 C8A 68.8(4)
C11A Fe2 C6A 115.5(4)
C11A Fe2 C7A 40.4(4)
C11A Fe2 C8A 67.6(4)
C11A Fe2 C10A 40.6(4)
C3B P1B C12B 101.5(4)
C3B P1B C18B 102.7(4)
C18B P1B C12B 101.4(4)
C3A P1A C12A 101.9(4)
C3A P1A C18A 99.6(4)
C12A P1A C18A 104.6(4)
C1A N1 C1B 117.5(8)
N1 C1B C2B 114.8(9)
N1 C1A C2A 122.2(9)
C1B C2B Fe3 126.1(7)
C3B C2B Fe3 69.8(5)
C3B C2B C1B 128.5(9)
C6B C2B Fe3 69.9(5)
C6B C2B C1B 124.9(9)
C6B C2B C3B 106.6(8)
C1A C2A Fe2 120.6(6)
C3A C2A Fe2 69.8(5)
C3A C2A C1A 124.2(8)
C3A C2A C6A 107.6(8)
C6A C2A Fe2 70.2(5)
C6A C2A C1A 127.8(8)
P1B C3B Fe3 121.8(5)
C2B C3B Fe3 68.3(5)
C2B C3B P1B 122.4(7)
C4B C3B Fe3 69.5(5)
C4B C3B P1B 129.7(7)
C4B C3B C2B 107.4(8)
P1A C3A Fe2 129.9(5)
C2A C3A Fe2 68.7(5)
C2A C3A P1A 123.2(7)
C4A C3A Fe2 69.9(5)
C4A C3A P1A 129.0(7)
C4A C3A C2A 107.6(8)
C3B C4B Fe3 70.0(6)
C5B C4B Fe3 69.7(5)
C5B C4B C3B 109.1(8)
C3A C4A Fe2 69.1(5)
C5A C4A Fe2 69.6(5)
C5A C4A C3A 107.8(8)
C4B C5B Fe3 69.8(5)
C6B C5B Fe3 70.1(5)
C6B C5B C4B 108.9(8)
C4A C5A Fe2 69.6(5)
C6A C5A Fe2 70.0(5)
C6A C5A C4A 109.2(9)
C2B C6B Fe3 68.4(5)
C5B C6B Fe3 69.6(5)
C5B C6B C2B 108.0(8)
C2A C6A Fe2 68.3(5)
C5A C6A Fe2 69.9(6)
C5A C6A C2A 107.8(8)
C9B C8B Fe3 70.1(6)
C9B C8B C7B 108.8(10)
C7B C8B Fe3 69.6(5)
C8A C7A Fe2 70.3(6)
C8A C7A C11A 108.1(9)
C11A C7A Fe2 69.7(5)
C8B C9B Fe3 69.9(6)
C8B C9B C10B 108.4(10)
C10B C9B Fe3 69.8(6)
C7A C8A Fe2 69.7(5)
C7A C8A C9A 107.7(9)
C9A C8A Fe2 68.9(6)
C9B C10B Fe3 70.2(6)
C9B C10B C11B 108.0(9)
C11B C10B Fe3 69.2(6)
C8A C9A Fe2 70.2(6)
C10A C9A Fe2 69.9(6)
C10A C9A C8A 108.5(10)
C10B C11B Fe3 69.7(6)
C7B C11B Fe3 70.2(6)
C7B C11B C10B 108.1(9)
C9A C10A Fe2 69.2(6)
C11A C10A Fe2 69.6(6)
C11A C10A C9A 106.3(10)
C8B C7B Fe3 69.5(6)
C11B C7B Fe3 69.3(6)
C11B C7B C8B 106.8(10)
C7A C11A Fe2 69.9(5)
C7A C11A C10A 109.4(9)
C10A C11A Fe2 69.9(6)
C13B C12B P1B 117.6(7)
C17B C12B P1B 123.3(8)
C17B C12B C13B 119.1(9)
C13A C12A P1A 117.3(7)
C13A C12A C17A 119.2(8)
C17A C12A P1A 123.5(7)
C14B C13B C12B 119.6(10)
C12A C13A C14A 120.8(9)
C15B C14B C13B 120.7(10)
C15A C14A C13A 120.3(9)
C14B C15B C16B 120.3(10)
C14A C15A C16A 119.5(9)
C17B C16B C15B 119.0(10)
C15A C16A C17A 121.0(9)
C12B C17B C16B 121.1(10)
C16A C17A C12A 119.3(9)
C19B C18B P1B 120.5(7)
C23B C18B P1B 121.8(8)
C23B C18B C19B 117.2(9)
C19A C18A P1A 120.1(7)
C23A C18A P1A 120.9(7)
C23A C18A C19A 118.8(8)
C18B C19B C20B 121.4(9)
C20A C19A C18A 119.4(9)
C21B C20B C19B 118.9(9)
C19A C20A C21A 122.3(10)
C20B C21B C22B 121.2(10)
C22A C21A C20A 118.5(10)
C21B C22B C23B 118.4(10)
C21A C22A C23A 120.8(10)
C18B C23B C22B 122.8(10)
C18A C23A C22A 120.1(9)

loop_
_geom_bond_atom_site_label_1
_geom_bond_atom_site_label_2
_geom_bond_distance
Fe3 C2B 2.024(9)
Fe3 C3B 2.044(10)
Fe3 C4B 2.039(9)
Fe3 C5B 2.038(9)
Fe3 C6B 2.044(9)
Fe3 C8B 2.046(10)
Fe3 C9B 2.048(10)
Fe3 C10B 2.042(10)
Fe3 C11B 2.035(10)
Fe3 C7B 2.047(10)
Fe2 C2A 2.020(8)
Fe2 C3A 2.034(9)
Fe2 C4A 2.044(9)
Fe2 C5A 2.045(9)
Fe2 C6A 2.046(9)
Fe2 C7A 2.049(10)
Fe2 C8A 2.057(9)
Fe2 C9A 2.040(10)
Fe2 C10A 2.049(10)
Fe2 C11A 2.045(9)
P1B C3B 1.828(9)
P1B C12B 1.844(9)
P1B C18B 1.843(10)
P1A C3A 1.825(9)
P1A C12A 1.828(9)
P1A C18A 1.838(9)
N1 C1B 1.397(12)
N1 C1A 1.291(11)
C1B C2B 1.481(12)
C1A C2A 1.450(12)
C2B C3B 1.456(12)
C2B C6B 1.450(12)
C2A C3A 1.438(11)
C2A C6A 1.442(13)
C3B C4B 1.413(12)
C3A C4A 1.428(12)
C4B C5B 1.412(11)
C4A C5A 1.427(13)
C5B C6B 1.407(12)
C5A C6A 1.402(12)
C8B C9B 1.398(14)
C8B C7B 1.431(14)
C7A C8A 1.405(13)
C7A C11A 1.413(13)
C9B C10B 1.400(13)
C8A C9A 1.430(14)
C10B C11B 1.430(14)
C9A C10A 1.430(14)
C11B C7B 1.412(13)
C10A C11A 1.420(16)
C12B C13B 1.403(13)
C12B C17B 1.381(12)
C12A C13A 1.384(12)
C12A C17A 1.403(12)
C13B C14B 1.391(13)
C13A C14A 1.389(13)
C14B C15B 1.367(14)
C14A C15A 1.380(14)
C15B C16B 1.398(14)
C15A C16A 1.382(13)
C16B C17B 1.390(13)
C16A C17A 1.396(12)
C18B C19B 1.389(12)
C18B C23B 1.367(13)
C18A C19A 1.408(13)
C18A C23A 1.395(12)
C19B C20B 1.405(13)
C19A C20A 1.373(11)
C20B C21B 1.365(13)
C20A C21A 1.383(14)
C21B C22B 1.375(13)
C21A C22A 1.379(13)
C22B C23B 1.391(15)
C22A C23A 1.398(12)

loop_
_geom_torsion_atom_site_label_1
_geom_torsion_atom_site_label_2
_geom_torsion_atom_site_label_3
_geom_torsion_atom_site_label_4
_geom_torsion
Fe3 C2B C3B P1B 114.7(7)
Fe3 C2B C3B C4B -58.7(6)
Fe3 C2B C6B C5B 58.5(6)
Fe3 C3B C4B C5B -58.9(6)
Fe3 C4B C5B C6B -59.3(7)
Fe3 C5B C6B C2B -57.7(6)
Fe3 C8B C9B C10B 59.4(7)
Fe3 C8B C7B C11B -59.6(7)
Fe3 C9B C10B C11B 59.1(7)
Fe3 C10B C11B C7B 60.0(7)
Fe3 C11B C7B C8B 59.7(7)
Fe2 C2A C3A P1A 124.6(7)
Fe2 C2A C3A C4A -59.3(6)
Fe2 C2A C6A C5A 58.9(6)
Fe2 C3A C4A C5A -59.1(6)
Fe2 C4A C5A C6A -58.9(6)
Fe2 C5A C6A C2A -57.9(6)
Fe2 C7A C8A C9A 58.6(7)
Fe2 C7A C11A C10A -58.9(7)
Fe2 C8A C9A C10A 59.6(7)
Fe2 C9A C10A C11A 60.0(7)
Fe2 C10A C11A C7A 58.9(6)
P1B C3B C4B Fe3 -114.9(9)
P1B C3B C4B C5B -173.8(8)
P1B C12B C13B C14B -176.8(7)
P1B C12B C17B C16B 175.3(7)
P1B C18B C19B C20B -172.5(7)
P1B C18B C23B C22B 174.1(9)
P1A C3A C4A Fe2 -125.6(8)
P1A C3A C4A C5A 175.3(7)
P1A C12A C13A C14A -176.2(8)
P1A C12A C17A C16A 176.6(8)
P1A C18A C19A C20A 173.4(8)
P1A C18A C23A C22A -173.0(7)
N1 C1B C2B Fe3 -166.1(7)
N1 C1B C2B C3B -74.1(14)
N1 C1B C2B C6B 104.5(11)
N1 C1A C2A Fe2 93.8(10)
N1 C1A C2A C3A 179.0(9)
N1 C1A C2A C6A 6.0(14)
C1B N1 C1A C2A -178.5(8)
C1B C2B C3B Fe3 -120.7(10)
C1B C2B C3B P1B -5.9(15)
C1B C2B C3B C4B -179.4(10)
C1B C2B C6B Fe3 120.7(10)
C1B C2B C6B C5B 179.1(9)
C1A N1 C1B C2B -179.3(9)
C1A C2A C3A Fe2 -114.0(8)
C1A C2A C3A P1A 10.6(12)
C1A C2A C3A C4A -173.2(8)
C1A C2A C6A Fe2 114.0(9)
C1A C2A C6A C5A 172.9(8)
C2B C3B C4B Fe3 57.9(7)
C2B C3B C4B C5B -0.9(11)
C2A C3A C4A Fe2 58.5(6)
C2A C3A C4A C5A -0.5(10)
C3B P1B C12B C13B 117.1(8)
C3B P1B C12B C17B -62.0(9)
C3B P1B C18B C19B -40.1(8)
C3B P1B C18B C23B 148.5(9)
C3B C2B C6B Fe3 -60.5(6)
C3B C2B C6B C5B -2.0(10)
C3B C4B C5B Fe3 59.0(7)
C3B C4B C5B C6B -0.3(11)
C3A P1A C12A C13A 101.4(8)
C3A P1A C12A C17A -76.1(9)
C3A P1A C18A C19A 158.3(7)
C3A P1A C18A C23A -27.1(8)
C3A C2A C6A Fe2 -60.0(6)
C3A C2A C6A C5A -1.0(10)
C3A C4A C5A Fe2 58.8(6)
C3A C4A C5A C6A -0.1(10)
C4B C5B C6B Fe3 59.2(6)
C4B C5B C6B C2B 1.5(11)
C4A C5A C6A Fe2 58.6(6)
C4A C5A C6A C2A 0.7(10)
C6B C2B C3B Fe3 60.5(6)
C6B C2B C3B P1B 175.3(7)
C6B C2B C3B C4B 1.8(11)
C6A C2A C3A Fe2 60.2(6)
C6A C2A C3A P1A -175.2(6)
C6A C2A C3A C4A 1.0(10)
C8B C9B C10B Fe3 -59.5(7)
C8B C9B C10B C11B -0.4(12)
C7A C8A C9A Fe2 -59.1(7)
C7A C8A C9A C10A 0.5(12)
C9B C8B C7B Fe3 59.3(7)
C9B C8B C7B C11B -0.3(12)
C9B C10B C11B Fe3 -59.7(7)
C9B C10B C11B C7B 0.2(12)
C8A C7A C11A Fe2 60.0(7)
C8A C7A C11A C10A 1.2(11)
C8A C9A C10A Fe2 -59.8(7)
C8A C9A C10A C11A 0.2(11)
C10B C11B C7B Fe3 -59.7(7)
C10B C11B C7B C8B 0.0(11)
C9A C10A C11A Fe2 -59.7(7)
C9A C10A C11A C7A -0.8(11)
C7B C8B C9B Fe3 -59.0(7)
C7B C8B C9B C10B 0.4(12)
C11A C7A C8A Fe2 -59.7(6)
C11A C7A C8A C9A -1.0(11)
C12B P1B C3B Fe3 -71.9(6)
C12B P1B C3B C2B -154.9(8)
C12B P1B C3B C4B 17.0(10)
C12B P1B C18B C19B -144.8(7)
C12B P1B C18B C23B 43.8(9)
C12B C13B C14B C15B 0.5(14)
C12A P1A C3A Fe2 -68.4(6)
C12A P1A C3A C2A -157.3(7)
C12A P1A C3A C4A 27.4(9)
C12A P1A C18A C19A 53.3(8)
C12A P1A C18A C23A -132.1(8)
C12A C13A C14A C15A -1.6(16)
C13B C12B C17B C16B -3.8(14)
C13B C14B C15B C16B -1.9(14)
C13A C12A C17A C16A -0.8(15)
C13A C14A C15A C16A 1.1(17)
C14B C15B C16B C17B 0.5(14)
C14A C15A C16A C17A -0.5(17)
C15B C16B C17B C12B 2.4(14)
C15A C16A C17A C12A 0.4(16)
C17B C12B C13B C14B 2.3(14)
C17A C12A C13A C14A 1.4(15)
C18B P1B C3B Fe3 -176.5(5)
C18B P1B C3B C2B 100.5(8)
C18B P1B C3B C4B -87.7(10)
C18B P1B C12B C13B -137.2(7)
C18B P1B C12B C17B 43.7(9)
C18B C19B C20B C21B -0.6(14)
C18A P1A C3A Fe2 -175.6(6)
C18A P1A C3A C2A 95.4(8)
C18A P1A C3A C4A -79.9(9)
C18A P1A C12A C13A -155.3(8)
C18A P1A C12A C17A 27.2(9)
C18A C19A C20A C21A 1.5(16)
C19B C18B C23B C22B 2.4(16)
C19B C20B C21B C22B 0.4(16)
C19A C18A C23A C22A 1.7(13)
C19A C20A C21A C22A -2.0(15)
C20B C21B C22B C23B 1.1(17)
C20A C21A C22A C23A 2.3(14)
C21B C22B C23B C18B -2.6(18)
C21A C22A C23A C18A -2.2(14)
C23B C18B C19B C20B -0.8(14)
C23A C18A C19A C20A -1.3(14)
